data_1100459
loop_
_publ_author_name
'Gr\"un, Marion'
'Harms, Klaus'
'K\"ocker, Rolf Meyer Zu'
'Dehnicke, Kurt'
'Goesmann, Helmut'

_publ_section_title
;
 Kristallstrukturen von [TiF~3~(NPPh~3~)(HNPPh~3~)]~2~ und von HNPPh~3~
;
_journal_coden_ASTM ZAACAB
_journal_issue 6
_journal_name_full
;
 Zeitschrift fuer Anorganische und Allgemeine Chemie
;
_journal_page_first 1091
_journal_page_last 1096
_journal_paper_doi 10.1002/zaac.19966220626
_journal_volume 622
_journal_year 1996
_chemical_formula_sum 'C18 H16 N P'
_space_group_IT_number 14
_symmetry_cell_setting monoclinic
_symmetry_space_group_name_Hall '-P 2ybc'
_symmetry_space_group_name_H-M 'P 1 21/c 1'
_cell_angle_alpha 90
_cell_angle_beta 93.35(5)
_cell_angle_gamma 90
_cell_formula_units_Z 4
_cell_length_a 14.604(9)
_cell_length_b 9.289(6)
_cell_length_c 10.966(6)
_cod_original_sg_symbol_H-M 'P 21/c'
_cod_original_formula_sum 'C18 H16 N1 P1'
_cod_database_code 1100459

loop_
_symmetry_equiv_pos_site_id
_symmetry_equiv_pos_as_xyz
1 x,y,z
2 -x,1/2+y,1/2-z
3 -x,-y,-z
4 x,-1/2-y,-1/2+z

loop_
_atom_site_label
_atom_site_type_symbol
_atom_site_fract_x
_atom_site_fract_y
_atom_site_fract_z
P1 P 0.2690(1) 0.1329(1) 0.2460(1)
N1 N 0.2834(2) 0.0743(3) 0.1186(3)
C1 C 0.3649(2) 0.2289(4) 0.3170(3)
C2 C 0.3907(3) 0.3586(5) 0.2659(4)
C3 C 0.4699(4) 0.4256(7) 0.3096(5)
C4 C 0.5234(3) 0.3688(6) 0.4024(5)
C5 C 0.4980(3) 0.2439(6) 0.4552(4)
C6 C 0.4191(3) 0.1747(5) 0.4128(4)
C7 C 0.2475(2) -0.0137(3) 0.3476(3)
C8 C 0.2765(3) -0.1507(4) 0.3176(4)
C9 C 0.2633(3) -0.2654(4) 0.3942(4)
C10 C 0.2213(3) -0.2447(5) 0.5007(5)
C11 C 0.1934(4) -0.1099(5) 0.5327(4)
C12 C 0.2057(3) 0.0058(4) 0.4562(4)
C13 C 0.1713(2) 0.2514(3) 0.2505(3)
C14 C 0.1022(3) 0.2344(4) 0.1592(4)
C15 C 0.0250(3) 0.3182(5) 0.1565(5)
C16 C 0.0151(3) 0.4204(5) 0.2443(5)
C17 C 0.0831(3) 0.4397(4) 0.3369(4)
C18 C 0.1614(3) 0.3556(4) 0.3397(3)
H1 H 0.3257(38) 0.1123(65) 0.0757(38)
H2 H 0.3528(29) 0.3951(47) 0.1933(40)
H3 H 0.4814(30) 0.5061(49) 0.2798(39)
H4 H 0.5740(31) 0.4105(47) 0.4267(39)
H5 H 0.5381(33) 0.2034(52) 0.5214(44)
H6 H 0.4001(27) 0.0949(47) 0.4461(35)
H7 H 0.3098(32) -0.1652(51) 0.2454(43)
H8 H 0.2845(29) -0.3674(50) 0.3761(38)
H9 H 0.2106(27) -0.3151(47) 0.5464(36)
H10 H 0.1597(28) -0.0923(43) 0.5989(39)
H11 H 0.1847(26) 0.0972(42) 0.4774(32)
H12 H 0.1098(29) 0.1651(48) 0.1004(40)
H13 H -0.0229(28) 0.3030(42) 0.0964(36)
H14 H -0.0372(36) 0.4812(56) 0.2472(47)
H15 H 0.0770(31) 0.5079(51) 0.3959(41)
H16 H 0.2115(22) 0.3723(36) 0.4082(30)

loop_
_atom_type_symbol
_atom_type_radius_bond
C 0.68
H 0.23
N 0.68
P 1.05
